data_7037294
loop_
_publ_author_name
'Mai, Van Hung'
'Kuzmina, Lyudmila G.'
'Churakov, Andrei V.'
'Korobkov, Ilia'
'Howard, Judith A. K.'
'Nikonov, Georgii I.'

_publ_section_title
;
 NHC carbene supported half-sandwich hydridosilyl complexes of ruthenium:
 the impact of supporting ligands on SiH interligand interactions.
;
_journal_issue 1
_journal_name_full 'Dalton transactions (Cambridge, England : 2003)'
_journal_page_first 208
_journal_page_last 215
_journal_paper_doi 10.1039/c5dt04067a
_journal_volume 45
_journal_year 2015
_chemical_formula_sum 'C46 H59 F6 N4 O P Ru'
_chemical_formula_weight 930.01
_space_group_crystal_system triclinic
_space_group_IT_number 2
_space_group_name_Hall '-P 1'
_space_group_name_H-M_alt 'P -1'
_symmetry_space_group_name_Hall '-P 1'
_symmetry_space_group_name_H-M 'P -1'
_atom_sites_solution_hydrogens geom
_audit_creation_method SHELXL-2014/7
_audit_update_record
;
2015-11-11 deposited with the CCDC.
2015-11-15 downloaded from the CCDC.
;
_cell_angle_alpha 98.2779(11)
_cell_angle_beta 99.9999(10)
_cell_angle_gamma 90.2522(12)
_cell_formula_units_Z 2
_cell_length_a 12.0812(3)
_cell_length_b 12.9431(3)
_cell_length_c 14.3806(3)
_cell_measurement_reflns_used 9844
_cell_measurement_temperature 200(2)
_cell_measurement_theta_max 28.33
_cell_measurement_theta_min 3.79
_cell_volume 2190.44(9)
_computing_cell_refinement 'APEX II, Bruker (2012)'
_computing_data_collection 'APEX II, Bruker (2012)'
_computing_data_reduction 'XPREP, Bruker (2012)'
_computing_molecular_graphics 'SHELXTL, Bruker (2015)'
_computing_publication_material 'SHELXTL, Bruker (2015)'
_computing_structure_refinement 'SHELXL-2014/7 (Sheldrick, 2014)'
_computing_structure_solution 'SHELXL-2014/7 (Sheldrick, 2014)'
_diffrn_ambient_temperature 200(2)
_diffrn_measured_fraction_theta_full 0.989
_diffrn_measured_fraction_theta_max 0.985
_diffrn_measurement_device_type 'Bruker APEX-II CCD'
_diffrn_measurement_method '\f and \w scans'
_diffrn_radiation_type MoK\a
_diffrn_radiation_wavelength 0.71073
_diffrn_reflns_av_R_equivalents 0.0180
_diffrn_reflns_av_unetI/netI 0.0226
_diffrn_reflns_laue_measured_fraction_full 0.989
_diffrn_reflns_laue_measured_fraction_max 0.985
_diffrn_reflns_limit_h_max 16
_diffrn_reflns_limit_h_min -16
_diffrn_reflns_limit_k_max 17
_diffrn_reflns_limit_k_min -17
_diffrn_reflns_limit_l_max 19
_diffrn_reflns_limit_l_min -18
_diffrn_reflns_number 25768
_diffrn_reflns_point_group_measured_fraction_full 0.989
_diffrn_reflns_point_group_measured_fraction_max 0.985
_diffrn_reflns_theta_full 25.242
_diffrn_reflns_theta_max 28.355
_diffrn_reflns_theta_min 3.763
_diffrn_source 'sealed X-ray tube'
_exptl_absorpt_coefficient_mu 0.460
_exptl_absorpt_correction_T_max 0.7457
_exptl_absorpt_correction_T_min 0.6678
_exptl_absorpt_correction_type multi-scan
_exptl_absorpt_process_details 'SADABS, Bruker (2003)'
_exptl_crystal_colour orange
_exptl_crystal_density_diffrn 1.410
_exptl_crystal_description block
_exptl_crystal_F_000 968
_exptl_crystal_size_max 0.230
_exptl_crystal_size_mid 0.150
_exptl_crystal_size_min 0.100
_refine_diff_density_max 2.654
_refine_diff_density_min -0.780
_refine_diff_density_rms 0.072
_refine_ls_extinction_method none
_refine_ls_goodness_of_fit_ref 1.028
_refine_ls_hydrogen_treatment constr
_refine_ls_matrix_type full
_refine_ls_number_parameters 532
_refine_ls_number_reflns 10779
_refine_ls_number_restraints 0
_refine_ls_restrained_S_all 1.028
_refine_ls_R_factor_all 0.0410
_refine_ls_R_factor_gt 0.0371
_refine_ls_shift/su_max 0.002
_refine_ls_shift/su_mean 0.000
_refine_ls_structure_factor_coef Fsqd
_refine_ls_weighting_details 'w=1/[\s^2^(Fo^2^)+(0.0541P)^2^+2.1583P] where P=(Fo^2^+2Fc^2^)/3'
_refine_ls_weighting_scheme calc
_refine_ls_wR_factor_gt 0.0960
_refine_ls_wR_factor_ref 0.0990
_reflns_Friedel_coverage 0.000
_reflns_number_gt 9898
_reflns_number_total 10779
_reflns_threshold_expression 'I > 2\s(I)'
_cod_data_source_file c5dt04067a2.cif
_cod_data_source_block 4
_cod_depositor_comments 'Adding full bibliography for 7037294--7037300.cif.'
_cod_database_code 7037294
_shelx_shelxl_version_number 2014/7
_shelx_space_group_comment
; 
The symmetry employed for this shelxl refinement is uniquely defined 
by the following loop, which should always be used as a source of 
symmetry information in preference to the above space-group names. 
They are only intended as comments. 
;
_shelx_estimated_absorpt_t_min 0.902
_shelx_estimated_absorpt_t_max 0.955

loop_
_space_group_symop_operation_xyz
'x, y, z'
'-x, -y, -z'

loop_
_atom_site_label
_atom_site_type_symbol
_atom_site_fract_x
_atom_site_fract_y
_atom_site_fract_z
_atom_site_U_iso_or_equiv
_atom_site_adp_type
_atom_site_occupancy
_atom_site_site_symmetry_order
_atom_site_calc_flag
_atom_site_refinement_flags_posn
_atom_site_refinement_flags_adp
Ru1 Ru 0.29125(2) 0.84025(2) 0.34968(2) 0.01833(6) Uani 1 1 d . .
P1 P 0.68377(6) 0.41650(5) 0.22690(5) 0.04152(16) Uani 1 1 d . .
F1 F 0.75045(17) 0.50619(18) 0.30338(14) 0.0686(6) Uani 1 1 d . .
F2 F 0.6359(3) 0.37213(19) 0.30957(18) 0.1005(10) Uani 1 1 d . .
F3 F 0.6112(3) 0.3297(2) 0.15000(18) 0.1049(11) Uani 1 1 d . .
F4 F 0.72354(19) 0.46447(17) 0.14216(14) 0.0684(6) Uani 1 1 d . .
F5 F 0.7830(4) 0.3440(3) 0.2320(3) 0.1574(17) Uani 1 1 d . .
F6 F 0.57913(18) 0.4921(2) 0.21820(16) 0.0790(7) Uani 1 1 d . .
O1 O 1.0616(2) 0.8929(2) 0.63165(17) 0.0606(6) Uani 1 1 d . .
N1 N 0.41385(13) 0.82523(12) 0.17044(11) 0.0198(3) Uani 1 1 d . .
N2 N 0.28278(13) 0.70771(12) 0.14033(11) 0.0183(3) Uani 1 1 d . .
N3 N 0.43027(14) 0.75784(13) 0.41583(12) 0.0223(3) Uani 1 1 d . .
N4 N 0.19188(15) 0.70431(14) 0.36774(12) 0.0259(3) Uani 1 1 d . .
C1 C 0.2100(2) 0.97898(17) 0.30754(17) 0.0326(5) Uani 1 1 d . .
H1A H 0.1809 0.9859 0.2431 0.039 Uiso 1 1 calc R U
C2 C 0.3219(2) 1.00742(16) 0.35677(17) 0.0322(5) Uani 1 1 d . .
H2A H 0.3805 1.0363 0.3312 0.039 Uiso 1 1 calc R U
C3 C 0.3284(2) 0.98425(16) 0.45088(16) 0.0305(4) Uani 1 1 d . .
H3A H 0.3932 0.9950 0.4995 0.037 Uiso 1 1 calc R U
C4 C 0.2239(2) 0.94274(17) 0.46150(16) 0.0312(5) Uani 1 1 d . .
H4A H 0.2055 0.9214 0.5176 0.037 Uiso 1 1 calc R U
C5 C 0.1508(2) 0.93904(18) 0.37103(17) 0.0330(5) Uani 1 1 d . .
H5A H 0.0749 0.9138 0.3565 0.040 Uiso 1 1 calc R U
C6 C 0.33021(15) 0.78642(13) 0.21149(13) 0.0165(3) Uani 1 1 d . .
C7 C 0.41701(18) 0.77134(17) 0.08026(15) 0.0265(4) Uani 1 1 d . .
H7A H 0.4679 0.7844 0.0395 0.032 Uiso 1 1 calc R U
C8 C 0.33532(18) 0.69796(16) 0.06146(14) 0.0255(4) Uani 1 1 d . .
H8A H 0.3168 0.6486 0.0050 0.031 Uiso 1 1 calc R U
C9 C 0.48727(16) 0.91684(15) 0.20350(14) 0.0220(4) Uani 1 1 d . .
C10 C 0.59662(17) 0.90484(16) 0.25064(14) 0.0245(4) Uani 1 1 d . .
C11 C 0.6663(2) 0.99473(19) 0.27787(17) 0.0331(5) Uani 1 1 d . .
H11A H 0.7404 0.9897 0.3119 0.040 Uiso 1 1 calc R U
C12 C 0.6291(2) 1.09054(19) 0.25610(19) 0.0388(5) Uani 1 1 d . .
H12A H 0.6768 1.1510 0.2770 0.047 Uiso 1 1 calc R U
C13 C 0.5233(2) 1.09913(17) 0.20434(19) 0.0354(5) Uani 1 1 d . .
H13A H 0.5000 1.1652 0.1880 0.042 Uiso 1 1 calc R U
C14 C 0.44958(18) 1.01270(16) 0.17550(16) 0.0274(4) Uani 1 1 d . .
C15 C 0.64371(18) 0.79857(17) 0.26438(15) 0.0272(4) Uani 1 1 d . .
H15A H 0.5788 0.7482 0.2575 0.033 Uiso 1 1 calc R U
C16 C 0.7157(2) 0.7971(2) 0.36282(19) 0.0397(5) Uani 1 1 d . .
H16A H 0.7436 0.7267 0.3674 0.060 Uiso 1 1 calc R U
H16B H 0.7795 0.8467 0.3718 0.060 Uiso 1 1 calc R U
H16C H 0.6700 0.8170 0.4123 0.060 Uiso 1 1 calc R U
C17 C 0.7120(3) 0.7610(2) 0.1862(2) 0.0475(6) Uani 1 1 d . .
H17A H 0.7421 0.6924 0.1956 0.071 Uiso 1 1 calc R U
H17B H 0.6633 0.7557 0.1235 0.071 Uiso 1 1 calc R U
H17C H 0.7742 0.8110 0.1894 0.071 Uiso 1 1 calc R U
C18 C 0.3357(2) 1.02265(18) 0.11365(18) 0.0336(5) Uani 1 1 d . .
H18A H 0.2852 0.9649 0.1229 0.040 Uiso 1 1 calc R U
C19 C 0.3446(3) 1.0093(3) 0.0068(2) 0.0530(7) Uani 1 1 d . .
H19A H 0.2701 1.0160 -0.0313 0.080 Uiso 1 1 calc R U
H19B H 0.3962 1.0632 -0.0040 0.080 Uiso 1 1 calc R U
H19C H 0.3732 0.9401 -0.0121 0.080 Uiso 1 1 calc R U
C20 C 0.2798(3) 1.1261(2) 0.1406(2) 0.0491(7) Uani 1 1 d . .
H20A H 0.2070 1.1281 0.0985 0.074 Uiso 1 1 calc R U
H20B H 0.2684 1.1321 0.2070 0.074 Uiso 1 1 calc R U
H20C H 0.3283 1.1844 0.1336 0.074 Uiso 1 1 calc R U
C21 C 0.17955(16) 0.64846(15) 0.13355(13) 0.0201(3) Uani 1 1 d . .
C22 C 0.18476(17) 0.54383(15) 0.14776(14) 0.0233(4) Uani 1 1 d . .
C23 C 0.08249(19) 0.48927(18) 0.13868(16) 0.0302(4) Uani 1 1 d . .
H23A H 0.0828 0.4190 0.1506 0.036 Uiso 1 1 calc R U
C24 C -0.01884(19) 0.5351(2) 0.11280(16) 0.0335(5) Uani 1 1 d . .
H24A H -0.0873 0.4969 0.1086 0.040 Uiso 1 1 calc R U
C25 C -0.02098(18) 0.63646(19) 0.09304(16) 0.0310(5) Uani 1 1 d . .
H25A H -0.0911 0.6664 0.0730 0.037 Uiso 1 1 calc R U
C26 C 0.07814(17) 0.69553(16) 0.10200(14) 0.0242(4) Uani 1 1 d . .
C27 C 0.29476(18) 0.48812(16) 0.16562(15) 0.0267(4) Uani 1 1 d . .
H27A H 0.3570 0.5423 0.1797 0.032 Uiso 1 1 calc R U
C28 C 0.3109(2) 0.4143(2) 0.07596(18) 0.0376(5) Uani 1 1 d . .
H28A H 0.3824 0.3789 0.0887 0.056 Uiso 1 1 calc R U
H28B H 0.2489 0.3622 0.0585 0.056 Uiso 1 1 calc R U
H28C H 0.3118 0.4545 0.0233 0.056 Uiso 1 1 calc R U
C29 C 0.3050(2) 0.4287(2) 0.25077(18) 0.0412(6) Uani 1 1 d . .
H29A H 0.3775 0.3944 0.2589 0.062 Uiso 1 1 calc R U
H29B H 0.3003 0.4776 0.3086 0.062 Uiso 1 1 calc R U
H29C H 0.2439 0.3759 0.2396 0.062 Uiso 1 1 calc R U
C30 C 0.07602(19) 0.80410(18) 0.07308(16) 0.0305(4) Uani 1 1 d . .
H30A H 0.1490 0.8410 0.1035 0.037 Uiso 1 1 calc R U
C31 C 0.0669(3) 0.7958(2) -0.0351(2) 0.0479(7) Uani 1 1 d . .
H31A H 0.0656 0.8660 -0.0532 0.072 Uiso 1 1 calc R U
H31B H 0.1317 0.7591 -0.0547 0.072 Uiso 1 1 calc R U
H31C H -0.0025 0.7569 -0.0667 0.072 Uiso 1 1 calc R U
C32 C -0.0190(2) 0.8703(2) 0.1053(2) 0.0457(6) Uani 1 1 d . .
H32A H -0.0158 0.9390 0.0847 0.069 Uiso 1 1 calc R U
H32B H -0.0916 0.8354 0.0769 0.069 Uiso 1 1 calc R U
H32C H -0.0102 0.8790 0.1751 0.069 Uiso 1 1 calc R U
C33 C 0.46684(18) 0.66893(16) 0.37272(14) 0.0250(4) Uani 1 1 d . .
H33A H 0.4400 0.6490 0.3064 0.030 Uiso 1 1 calc R U
C34 C 0.5417(2) 0.60450(19) 0.41952(17) 0.0342(5) Uani 1 1 d . .
H34A H 0.5643 0.5417 0.3861 0.041 Uiso 1 1 calc R U
C35 C 0.5827(2) 0.6332(2) 0.51556(18) 0.0408(6) Uani 1 1 d . .
H35A H 0.6345 0.5909 0.5494 0.049 Uiso 1 1 calc R U
C36 C 0.5469(2) 0.7248(2) 0.56152(17) 0.0414(6) Uani 1 1 d . .
H36A H 0.5739 0.7465 0.6276 0.050 Uiso 1 1 calc R U
C37 C 0.4714(2) 0.78417(18) 0.51010(16) 0.0340(5) Uani 1 1 d . .
H37A H 0.4470 0.8468 0.5426 0.041 Uiso 1 1 calc R U
C38 C 0.2231(2) 0.64243(19) 0.43503(19) 0.0357(5) Uani 1 1 d . .
H38A H 0.2976 0.6504 0.4702 0.043 Uiso 1 1 calc R U
C39 C 0.1518(3) 0.5676(2) 0.4555(2) 0.0476(7) Uani 1 1 d . .
H39A H 0.1777 0.5251 0.5030 0.057 Uiso 1 1 calc R U
C40 C 0.0431(3) 0.5558(2) 0.4062(2) 0.0498(7) Uani 1 1 d . .
H40A H -0.0063 0.5033 0.4171 0.060 Uiso 1 1 calc R U
C41 C 0.0076(2) 0.6218(2) 0.34086(18) 0.0430(6) Uani 1 1 d . .
H41A H -0.0680 0.6179 0.3080 0.052 Uiso 1 1 calc R U
C42 C 0.0839(2) 0.6939(2) 0.32379(16) 0.0331(5) Uani 1 1 d . .
H42A H 0.0584 0.7388 0.2782 0.040 Uiso 1 1 calc R U
C43 C 0.9930(3) 0.8338(3) 0.5518(2) 0.0614(9) Uani 1 1 d . .
H43A H 1.0395 0.7866 0.5151 0.074 Uiso 1 1 calc R U
H43B H 0.9535 0.8807 0.5092 0.074 Uiso 1 1 calc R U
C44 C 0.9100(3) 0.7718(3) 0.5887(3) 0.0619(8) Uani 1 1 d . .
H44A H 0.8953 0.7017 0.5501 0.074 Uiso 1 1 calc R U
H44B H 0.8380 0.8082 0.5881 0.074 Uiso 1 1 calc R U
C45 C 0.9672(4) 0.7636(4) 0.6904(3) 0.0761(11) Uani 1 1 d . .
H45A H 0.9119 0.7696 0.7341 0.091 Uiso 1 1 calc R U
H45B H 1.0051 0.6962 0.6933 0.091 Uiso 1 1 calc R U
C46 C 1.0498(3) 0.8518(3) 0.7156(3) 0.0654(9) Uani 1 1 d . .
H46A H 1.0239 0.9066 0.7617 0.078 Uiso 1 1 calc R U
H46B H 1.1232 0.8277 0.7458 0.078 Uiso 1 1 calc R U

loop_
_atom_site_aniso_label
_atom_site_aniso_U_11
_atom_site_aniso_U_22
_atom_site_aniso_U_33
_atom_site_aniso_U_23
_atom_site_aniso_U_13
_atom_site_aniso_U_12
Ru1 0.02019(8) 0.01779(8) 0.01674(8) 0.00021(5) 0.00443(5) -0.00085(5)
P1 0.0521(4) 0.0348(3) 0.0405(3) 0.0000(3) 0.0205(3) -0.0035(3)
F1 0.0598(12) 0.0802(14) 0.0561(11) -0.0096(10) -0.0004(9) -0.0217(10)
F2 0.181(3) 0.0656(14) 0.0705(15) 0.0152(11) 0.0616(18) -0.0194(16)
F3 0.164(3) 0.0775(16) 0.0725(15) -0.0293(12) 0.0533(17) -0.0693(17)
F4 0.0866(14) 0.0699(13) 0.0529(11) 0.0005(9) 0.0317(10) -0.0264(11)
F5 0.168(3) 0.160(3) 0.157(3) 0.033(3) 0.051(3) 0.132(3)
F6 0.0558(12) 0.1116(19) 0.0654(13) 0.0010(12) 0.0087(10) 0.0216(12)
O1 0.0548(13) 0.0728(16) 0.0530(13) 0.0070(11) 0.0088(10) -0.0155(11)
N1 0.0208(7) 0.0196(7) 0.0196(7) 0.0017(6) 0.0059(6) -0.0030(6)
N2 0.0192(7) 0.0178(7) 0.0173(7) 0.0009(6) 0.0034(6) -0.0017(6)
N3 0.0236(8) 0.0233(8) 0.0189(7) 0.0016(6) 0.0023(6) -0.0021(6)
N4 0.0293(9) 0.0267(8) 0.0227(8) 0.0000(7) 0.0107(7) -0.0037(7)
C1 0.0451(13) 0.0238(10) 0.0288(11) 0.0027(8) 0.0069(9) 0.0101(9)
C2 0.0442(13) 0.0184(9) 0.0359(12) -0.0012(8) 0.0166(10) 0.0001(8)
C3 0.0369(11) 0.0226(10) 0.0284(10) -0.0068(8) 0.0051(9) -0.0001(8)
C4 0.0395(12) 0.0286(10) 0.0264(10) -0.0033(8) 0.0143(9) 0.0042(9)
C5 0.0302(11) 0.0317(11) 0.0362(12) -0.0018(9) 0.0088(9) 0.0087(9)
C6 0.0162(8) 0.0154(8) 0.0177(8) 0.0030(6) 0.0019(6) 0.0008(6)
C7 0.0292(10) 0.0293(10) 0.0222(9) -0.0006(8) 0.0110(8) -0.0040(8)
C8 0.0303(10) 0.0272(10) 0.0189(9) -0.0013(7) 0.0078(7) -0.0025(8)
C9 0.0243(9) 0.0199(9) 0.0228(9) 0.0008(7) 0.0092(7) -0.0052(7)
C10 0.0245(9) 0.0255(10) 0.0235(9) 0.0009(7) 0.0068(7) -0.0046(7)
C11 0.0288(11) 0.0353(12) 0.0331(11) -0.0004(9) 0.0045(9) -0.0124(9)
C12 0.0425(13) 0.0288(11) 0.0444(13) -0.0015(10) 0.0119(11) -0.0171(10)
C13 0.0434(13) 0.0214(10) 0.0446(13) 0.0052(9) 0.0168(10) -0.0054(9)
C14 0.0294(10) 0.0232(9) 0.0323(11) 0.0060(8) 0.0118(8) -0.0019(8)
C15 0.0236(9) 0.0291(10) 0.0286(10) 0.0029(8) 0.0050(8) -0.0009(8)
C16 0.0354(12) 0.0439(14) 0.0365(13) 0.0067(10) -0.0037(10) 0.0005(10)
C17 0.0508(16) 0.0498(16) 0.0468(15) 0.0064(12) 0.0229(13) 0.0159(13)
C18 0.0313(11) 0.0301(11) 0.0433(13) 0.0158(9) 0.0089(9) 0.0027(9)
C19 0.0459(16) 0.074(2) 0.0435(15) 0.0236(14) 0.0070(12) 0.0092(14)
C20 0.0502(16) 0.0364(13) 0.0683(19) 0.0244(13) 0.0174(14) 0.0154(12)
C21 0.0199(8) 0.0225(9) 0.0161(8) -0.0003(7) 0.0013(6) -0.0044(7)
C22 0.0269(9) 0.0224(9) 0.0189(8) 0.0007(7) 0.0017(7) -0.0057(7)
C23 0.0345(11) 0.0284(10) 0.0266(10) 0.0013(8) 0.0046(8) -0.0124(9)
C24 0.0268(10) 0.0421(13) 0.0293(11) -0.0027(9) 0.0053(8) -0.0152(9)
C25 0.0204(9) 0.0423(12) 0.0268(10) -0.0022(9) 0.0006(8) -0.0032(8)
C26 0.0236(9) 0.0270(10) 0.0199(9) 0.0001(7) 0.0007(7) -0.0002(7)
C27 0.0315(10) 0.0208(9) 0.0255(10) 0.0034(7) -0.0015(8) -0.0021(8)
C28 0.0430(13) 0.0340(12) 0.0328(12) 0.0009(9) 0.0017(10) 0.0080(10)
C29 0.0527(15) 0.0375(13) 0.0336(12) 0.0131(10) 0.0016(11) 0.0037(11)
C30 0.0272(10) 0.0295(10) 0.0325(11) 0.0044(8) -0.0016(8) 0.0035(8)
C31 0.0637(18) 0.0461(15) 0.0386(14) 0.0186(12) 0.0114(13) 0.0111(13)
C32 0.0443(14) 0.0431(14) 0.0482(15) 0.0066(12) 0.0037(12) 0.0188(11)
C33 0.0282(10) 0.0264(10) 0.0209(9) 0.0027(7) 0.0058(7) 0.0012(8)
C34 0.0411(12) 0.0327(11) 0.0304(11) 0.0067(9) 0.0089(9) 0.0099(9)
C35 0.0471(14) 0.0424(13) 0.0326(12) 0.0131(10) -0.0009(10) 0.0114(11)
C36 0.0545(15) 0.0407(13) 0.0237(11) 0.0045(9) -0.0078(10) 0.0031(11)
C37 0.0455(13) 0.0302(11) 0.0219(10) -0.0012(8) -0.0020(9) 0.0031(9)
C38 0.0353(12) 0.0340(12) 0.0431(13) 0.0130(10) 0.0152(10) 0.0006(9)
C39 0.0529(16) 0.0414(14) 0.0586(17) 0.0209(13) 0.0266(14) -0.0011(12)
C40 0.0552(17) 0.0471(15) 0.0524(16) 0.0037(12) 0.0280(14) -0.0188(13)
C41 0.0363(13) 0.0581(16) 0.0341(12) -0.0051(11) 0.0148(10) -0.0201(12)
C42 0.0318(11) 0.0432(13) 0.0237(10) 0.0002(9) 0.0075(8) -0.0105(9)
C43 0.064(2) 0.071(2) 0.0467(17) -0.0070(15) 0.0161(15) -0.0061(17)
C44 0.0531(18) 0.059(2) 0.069(2) -0.0024(16) 0.0073(16) -0.0066(15)
C45 0.065(2) 0.086(3) 0.080(3) 0.034(2) 0.003(2) -0.012(2)
C46 0.065(2) 0.070(2) 0.058(2) 0.0178(17) -0.0045(16) -0.0006(17)

loop_
_atom_type_symbol
_atom_type_description
_atom_type_scat_dispersion_real
_atom_type_scat_dispersion_imag
_atom_type_scat_source
C C 0.0033 0.0016 'International Tables Vol C Tables 4.2.6.8 and 6.1.1.4'
H H 0.0000 0.0000 'International Tables Vol C Tables 4.2.6.8 and 6.1.1.4'
N N 0.0061 0.0033 'International Tables Vol C Tables 4.2.6.8 and 6.1.1.4'
O O 0.0106 0.0060 'International Tables Vol C Tables 4.2.6.8 and 6.1.1.4'
P P 0.1023 0.0942 'International Tables Vol C Tables 4.2.6.8 and 6.1.1.4'
F F 0.0171 0.0103 'International Tables Vol C Tables 4.2.6.8 and 6.1.1.4'
Ru Ru -1.2594 0.8363 'International Tables Vol C Tables 4.2.6.8 and 6.1.1.4'

loop_
_geom_angle_atom_site_label_1
_geom_angle_atom_site_label_2
_geom_angle_atom_site_label_3
_geom_angle
C6 Ru1 N3 90.71(6)
C6 Ru1 C1 94.36(8)
N3 Ru1 C1 153.50(8)
C6 Ru1 C5 122.92(8)
N3 Ru1 C5 146.36(8)
C1 Ru1 C5 37.85(9)
C6 Ru1 C2 99.76(8)
N3 Ru1 C2 114.96(8)
C1 Ru1 C2 38.54(9)
C5 Ru1 C2 63.85(9)
C6 Ru1 C3 134.27(8)
N3 Ru1 C3 94.79(8)
C1 Ru1 C3 63.48(9)
C5 Ru1 C3 63.21(9)
C2 Ru1 C3 37.89(9)
C6 Ru1 N4 99.40(6)
N3 Ru1 N4 83.70(7)
C1 Ru1 N4 120.89(8)
C5 Ru1 N4 89.62(8)
C2 Ru1 N4 152.92(8)
C3 Ru1 N4 126.32(8)
C6 Ru1 C4 158.13(8)
N3 Ru1 C4 108.91(8)
C1 Ru1 C4 63.77(9)
C5 Ru1 C4 38.30(9)
C2 Ru1 C4 63.67(9)
C3 Ru1 C4 37.49(9)
N4 Ru1 C4 92.47(8)
F5 P1 F2 93.3(2)
F5 P1 F4 90.50(19)
F2 P1 F4 176.04(17)
F5 P1 F1 93.5(2)
F2 P1 F1 89.63(13)
F4 P1 F1 91.21(11)
F5 P1 F3 89.3(2)
F2 P1 F3 89.92(14)
F4 P1 F3 89.06(12)
F1 P1 F3 177.15(16)
F5 P1 F6 178.32(18)
F2 P1 F6 87.97(16)
F4 P1 F6 88.20(13)
F1 P1 F6 87.56(13)
F3 P1 F6 89.61(16)
C43 O1 C46 109.6(3)
C6 N1 C7 112.13(15)
C6 N1 C9 129.64(16)
C7 N1 C9 117.90(16)
C6 N2 C8 112.91(16)
C6 N2 C21 128.14(15)
C8 N2 C21 118.24(16)
C33 N3 C37 116.39(18)
C33 N3 Ru1 122.80(13)
C37 N3 Ru1 119.77(15)
C42 N4 C38 115.96(19)
C42 N4 Ru1 118.31(15)
C38 N4 Ru1 124.21(16)
C5 C1 C2 108.2(2)
C5 C1 Ru1 71.23(13)
C2 C1 Ru1 71.32(12)
C3 C2 C1 106.8(2)
C3 C2 Ru1 71.34(12)
C1 C2 Ru1 70.14(12)
C4 C3 C2 109.7(2)
C4 C3 Ru1 71.95(12)
C2 C3 Ru1 70.76(12)
C3 C4 C5 106.6(2)
C3 C4 Ru1 70.56(12)
C5 C4 Ru1 69.45(12)
C1 C5 C4 108.7(2)
C1 C5 Ru1 70.92(13)
C4 C5 Ru1 72.25(12)
N2 C6 N1 101.26(15)
N2 C6 Ru1 131.71(13)
N1 C6 Ru1 127.03(13)
C8 C7 N1 107.23(17)
C7 C8 N2 106.46(17)
C10 C9 C14 122.48(18)
C10 C9 N1 119.13(17)
C14 C9 N1 117.87(18)
C9 C10 C11 117.3(2)
C9 C10 C15 122.36(18)
C11 C10 C15 120.10(19)
C12 C11 C10 121.1(2)
C13 C12 C11 120.4(2)
C12 C13 C14 121.3(2)
C13 C14 C9 117.2(2)
C13 C14 C18 120.3(2)
C9 C14 C18 122.46(19)
C10 C15 C16 113.27(19)
C10 C15 C17 110.00(19)
C16 C15 C17 110.0(2)
C14 C18 C20 113.2(2)
C14 C18 C19 111.3(2)
C20 C18 C19 109.3(2)
C22 C21 C26 122.69(18)
C22 C21 N2 119.12(17)
C26 C21 N2 117.77(17)
C23 C22 C21 116.94(19)
C23 C22 C27 120.31(19)
C21 C22 C27 122.62(17)
C24 C23 C22 121.5(2)
C23 C24 C25 120.1(2)
C24 C25 C26 121.1(2)
C25 C26 C21 117.31(19)
C25 C26 C30 120.91(19)
C21 C26 C30 121.68(18)
C22 C27 C29 113.1(2)
C22 C27 C28 110.52(17)
C29 C27 C28 110.19(19)
C26 C30 C31 109.93(19)
C26 C30 C32 113.4(2)
C31 C30 C32 109.7(2)
N3 C33 C34 123.7(2)
C35 C34 C33 118.8(2)
C34 C35 C36 118.7(2)
C35 C36 C37 119.0(2)
N3 C37 C36 123.4(2)
N4 C38 C39 123.3(2)
C40 C39 C38 119.2(3)
C41 C40 C39 118.5(2)
C40 C41 C42 118.9(3)
N4 C42 C41 124.0(2)
O1 C43 C44 107.4(3)
C43 C44 C45 103.7(3)
C46 C45 C44 104.5(3)
O1 C46 C45 109.0(3)

loop_
_geom_bond_atom_site_label_1
_geom_bond_atom_site_label_2
_geom_bond_distance
Ru1 C6 2.1412(18)
Ru1 N3 2.1487(17)
Ru1 C1 2.163(2)
Ru1 C5 2.167(2)
Ru1 C2 2.178(2)
Ru1 C3 2.186(2)
Ru1 N4 2.1968(17)
Ru1 C4 2.204(2)
P1 F5 1.523(3)
P1 F2 1.584(2)
P1 F4 1.5874(19)
P1 F1 1.588(2)
P1 F3 1.597(2)
P1 F6 1.601(2)
O1 C43 1.415(4)
O1 C46 1.416(4)
N1 C6 1.382(2)
N1 C7 1.388(2)
N1 C9 1.449(2)
N2 C6 1.380(2)
N2 C8 1.384(2)
N2 C21 1.443(2)
N3 C33 1.341(3)
N3 C37 1.354(3)
N4 C42 1.344(3)
N4 C38 1.349(3)
C1 C5 1.404(3)
C1 C2 1.433(4)
C2 C3 1.417(3)
C3 C4 1.411(3)
C4 C5 1.434(3)
C7 C8 1.332(3)
C9 C10 1.396(3)
C9 C14 1.412(3)
C10 C11 1.400(3)
C10 C15 1.517(3)
C11 C12 1.381(4)
C12 C13 1.377(4)
C13 C14 1.395(3)
C14 C18 1.520(3)
C15 C16 1.530(3)
C15 C17 1.533(3)
C18 C20 1.533(3)
C18 C19 1.544(4)
C21 C22 1.398(3)
C21 C26 1.404(3)
C22 C23 1.397(3)
C22 C27 1.515(3)
C23 C24 1.379(3)
C24 C25 1.381(4)
C25 C26 1.395(3)
C26 C30 1.521(3)
C27 C29 1.525(3)
C27 C28 1.532(3)
C30 C31 1.528(3)
C30 C32 1.532(3)
C33 C34 1.386(3)
C34 C35 1.380(3)
C35 C36 1.380(4)
C36 C37 1.381(3)
C38 C39 1.389(3)
C39 C40 1.377(5)
C40 C41 1.374(4)
C41 C42 1.385(3)
C43 C44 1.494(5)
C44 C45 1.524(5)
C45 C46 1.475(5)

loop_
_geom_torsion_atom_site_label_1
_geom_torsion_atom_site_label_2
_geom_torsion_atom_site_label_3
_geom_torsion_atom_site_label_4
_geom_torsion
C5 C1 C2 C3 -0.3(2)
Ru1 C1 C2 C3 -62.33(15)
C5 C1 C2 Ru1 62.06(15)
C1 C2 C3 C4 -0.2(2)
Ru1 C2 C3 C4 -61.75(15)
C1 C2 C3 Ru1 61.54(14)
C2 C3 C4 C5 0.6(2)
Ru1 C3 C4 C5 -60.42(15)
C2 C3 C4 Ru1 61.02(15)
C2 C1 C5 C4 0.6(2)
Ru1 C1 C5 C4 62.76(15)
C2 C1 C5 Ru1 -62.11(15)
C3 C4 C5 C1 -0.8(2)
Ru1 C4 C5 C1 -61.91(15)
C3 C4 C5 Ru1 61.14(15)
C8 N2 C6 N1 0.9(2)
C21 N2 C6 N1 -169.12(17)
C8 N2 C6 Ru1 -179.20(14)
C21 N2 C6 Ru1 10.7(3)
C7 N1 C6 N2 -0.9(2)
C9 N1 C6 N2 172.36(18)
C7 N1 C6 Ru1 179.25(14)
C9 N1 C6 Ru1 -7.5(3)
C6 N1 C7 C8 0.5(2)
C9 N1 C7 C8 -173.57(18)
N1 C7 C8 N2 0.1(2)
C6 N2 C8 C7 -0.7(2)
C21 N2 C8 C7 170.47(18)
C6 N1 C9 C10 99.3(2)
C7 N1 C9 C10 -87.8(2)
C6 N1 C9 C14 -88.8(2)
C7 N1 C9 C14 84.1(2)
C14 C9 C10 C11 5.9(3)
N1 C9 C10 C11 177.40(18)
C14 C9 C10 C15 -168.40(19)
N1 C9 C10 C15 3.1(3)
C9 C10 C11 C12 -2.0(3)
C15 C10 C11 C12 172.4(2)
C10 C11 C12 C13 -2.0(4)
C11 C12 C13 C14 2.3(4)
C12 C13 C14 C9 1.4(3)
C12 C13 C14 C18 -176.5(2)
C10 C9 C14 C13 -5.6(3)
N1 C9 C14 C13 -177.21(19)
C10 C9 C14 C18 172.3(2)
N1 C9 C14 C18 0.7(3)
C9 C10 C15 C16 -139.8(2)
C11 C10 C15 C16 46.0(3)
C9 C10 C15 C17 96.7(2)
C11 C10 C15 C17 -77.5(3)
C13 C14 C18 C20 -38.4(3)
C9 C14 C18 C20 143.8(2)
C13 C14 C18 C19 85.1(3)
C9 C14 C18 C19 -92.7(3)
C6 N2 C21 C22 -108.2(2)
C8 N2 C21 C22 82.2(2)
C6 N2 C21 C26 79.1(2)
C8 N2 C21 C26 -90.5(2)
C26 C21 C22 C23 -6.5(3)
N2 C21 C22 C23 -178.84(17)
C26 C21 C22 C27 169.50(18)
N2 C21 C22 C27 -2.9(3)
C21 C22 C23 C24 2.8(3)
C27 C22 C23 C24 -173.3(2)
C22 C23 C24 C25 1.5(3)
C23 C24 C25 C26 -2.3(3)
C24 C25 C26 C21 -1.2(3)
C24 C25 C26 C30 175.4(2)
C22 C21 C26 C25 5.7(3)
N2 C21 C26 C25 178.17(17)
C22 C21 C26 C30 -170.82(19)
N2 C21 C26 C30 1.7(3)
C23 C22 C27 C29 -52.8(3)
C21 C22 C27 C29 131.4(2)
C23 C22 C27 C28 71.3(3)
C21 C22 C27 C28 -104.5(2)
C25 C26 C30 C31 -80.3(3)
C21 C26 C30 C31 96.0(2)
C25 C26 C30 C32 42.9(3)
C21 C26 C30 C32 -140.7(2)
C37 N3 C33 C34 0.7(3)
Ru1 N3 C33 C34 -167.63(18)
N3 C33 C34 C35 -0.9(4)
C33 C34 C35 C36 0.5(4)
C34 C35 C36 C37 0.1(4)
C33 N3 C37 C36 0.0(4)
Ru1 N3 C37 C36 168.7(2)
C35 C36 C37 N3 -0.4(4)
C42 N4 C38 C39 3.5(4)
Ru1 N4 C38 C39 169.2(2)
N4 C38 C39 C40 -0.8(4)
C38 C39 C40 C41 -2.6(4)
C39 C40 C41 C42 3.1(4)
C38 N4 C42 C41 -3.0(3)
Ru1 N4 C42 C41 -169.54(19)
C40 C41 C42 N4 -0.3(4)
C46 O1 C43 C44 16.4(4)
O1 C43 C44 C45 -23.8(4)
C43 C44 C45 C46 22.1(4)
C43 O1 C46 C45 -1.7(4)
C44 C45 C46 O1 -13.2(5)
